data_2018890
loop_
_publ_author_name
'Sch\"afer, Marion C.'
'Bobev, Svilen'

_publ_section_title
;
 K and Ba distribution in the structures of the clathrate compounds
 K~<i>x~</i>Ba~16{-~<i>x</i>}(Ga,Sn)~136~ (<i>x</i> = 0.8, 4.4, and 12.9)
 and K~<i>x~</i>Ba~8{-~<i>x</i>}(Ga,Sn)~46~ (<i>x</i> = 0.3)
;
_journal_coeditor_code BI3054
_journal_issue 4
_journal_name_full 'Acta Crystallographica Section C'
_journal_page_first 319
_journal_page_last 323
_journal_paper_doi 10.1107/S0108270113006203
_journal_volume 69
_journal_year 2013
_chemical_formula_iupac 'K4.3 Ba11.7 Ga27.4 Sn108.6'
_chemical_formula_moiety 'K4.3 Ba11.7 Ga27.4 Sn108.6'
_chemical_formula_sum 'Ba11.7 Ga27.4 K4.3 Sn108.6'
_chemical_formula_weight 16575.07
_chemical_name_systematic
;
Potassium barium gallium tin
;
_space_group_IT_number 227
_symmetry_cell_setting cubic
_symmetry_space_group_name_Hall '-F 4vw 2vw 3'
_symmetry_space_group_name_H-M 'F d -3 m :2'
_atom_sites_solution_primary direct
_atom_sites_solution_secondary difmap
_audit_creation_method SHELXL97
_cell_angle_alpha 90.00
_cell_angle_beta 90.00
_cell_angle_gamma 90.00
_cell_formula_units_Z 1
_cell_length_a 17.0709(6)
_cell_length_b 17.0709(6)
_cell_length_c 17.0709(6)
_cell_measurement_reflns_used 973
_cell_measurement_temperature 200(2)
_cell_measurement_theta_max 28.10
_cell_measurement_theta_min 3.38
_cell_volume 4974.7(3)
_computing_cell_refinement 'SMART (Bruker, 2002)'
_computing_data_collection 'SMART (Bruker, 2002)'
_computing_data_reduction 'SAINT (Bruker, 2002)'
_computing_molecular_graphics 'CrystalMaker (Palmer, 2007)'
_computing_publication_material 'SHELXTL (Sheldrick, 2008)'
_computing_structure_refinement 'SHELXTL (Sheldrick, 2008)'
_computing_structure_solution 'SHELXTL (Sheldrick, 2008)'
_diffrn_ambient_temperature 200(2)
_diffrn_measured_fraction_theta_full 1.000
_diffrn_measured_fraction_theta_max 1.000
_diffrn_measurement_device_type 'Bruker SMART APEX CCD area-detector'
_diffrn_measurement_method \w
_diffrn_radiation_monochromator graphite
_diffrn_radiation_source 'fine-focus sealed tube'
_diffrn_radiation_type MoK\a
_diffrn_radiation_wavelength 0.71073
_diffrn_reflns_av_R_equivalents 0.0539
_diffrn_reflns_av_sigmaI/netI 0.0108
_diffrn_reflns_limit_h_max 22
_diffrn_reflns_limit_h_min -22
_diffrn_reflns_limit_k_max 22
_diffrn_reflns_limit_k_min -22
_diffrn_reflns_limit_l_max 22
_diffrn_reflns_limit_l_min -22
_diffrn_reflns_number 16380
_diffrn_reflns_theta_full 28.22
_diffrn_reflns_theta_max 28.22
_diffrn_reflns_theta_min 2.07
_diffrn_standards_number 0
_exptl_absorpt_coefficient_mu 19.334
_exptl_absorpt_correction_T_max 0.209
_exptl_absorpt_correction_T_min 0.1147
_exptl_absorpt_correction_type multi-scan
_exptl_absorpt_process_details '(SADABS; Sheldrick, 2008)'
_exptl_crystal_colour silver
_exptl_crystal_density_diffrn 5.533
_exptl_crystal_density_method 'not measured'
_exptl_crystal_description block
_exptl_crystal_F_000 7016
_exptl_crystal_size_max 0.112
_exptl_crystal_size_mid 0.089
_exptl_crystal_size_min 0.083
_refine_diff_density_max 2.281
_refine_diff_density_min -1.095
_refine_ls_extinction_method none
_refine_ls_goodness_of_fit_ref 1.335
_refine_ls_matrix_type full
_refine_ls_number_parameters 15
_refine_ls_number_reflns 335
_refine_ls_number_restraints 0
_refine_ls_restrained_S_all 1.335
_refine_ls_R_factor_all 0.0272
_refine_ls_R_factor_gt 0.0256
_refine_ls_shift/su_max 0.000
_refine_ls_shift/su_mean 0.000
_refine_ls_structure_factor_coef Fsqd
_refine_ls_weighting_details 'calc w = 1/[\s^2^(Fo^2^)+(0.0475P)^2^+195.9447P] where P=(Fo^2^+2Fc^2^)/3'
_refine_ls_weighting_scheme calc
_refine_ls_wR_factor_gt 0.0925
_refine_ls_wR_factor_ref 0.0934
_reflns_number_gt 316
_reflns_number_total 335
_reflns_threshold_expression I>2\s(I)
_cod_data_source_file bi3054.cif
_cod_data_source_block K4Ba12Ga27Sn109
_cod_original_sg_symbol_Hall 'F 4d 2 3 -1d'
_cod_original_sg_symbol_H-M 'F d -3 m'
_cod_original_formula_sum 'Ba11.70 Ga27.40 K4.30 Sn108.60'
_cod_database_code 2018890
_cod_database_fobs_code 2018890

loop_
_symmetry_equiv_pos_as_xyz
'x, y, z'
'-x+3/4, -y+1/4, z+1/2'
'-x+1/4, y+1/2, -z+3/4'
'x+1/2, -y+3/4, -z+1/4'
'z, x, y'
'z+1/2, -x+3/4, -y+1/4'
'-z+3/4, -x+1/4, y+1/2'
'-z+1/4, x+1/2, -y+3/4'
'y, z, x'
'-y+1/4, z+1/2, -x+3/4'
'y+1/2, -z+3/4, -x+1/4'
'-y+3/4, -z+1/4, x+1/2'
'y+3/4, x+1/4, -z+1/2'
'-y, -x, -z'
'y+1/4, -x+1/2, z+3/4'
'-y+1/2, x+3/4, z+1/4'
'x+3/4, z+1/4, -y+1/2'
'-x+1/2, z+3/4, y+1/4'
'-x, -z, -y'
'x+1/4, -z+1/2, y+3/4'
'z+3/4, y+1/4, -x+1/2'
'z+1/4, -y+1/2, x+3/4'
'-z+1/2, y+3/4, x+1/4'
'-z, -y, -x'
'x, y+1/2, z+1/2'
'-x+3/4, -y+3/4, z+1'
'-x+1/4, y+1, -z+5/4'
'x+1/2, -y+5/4, -z+3/4'
'z, x+1/2, y+1/2'
'z+1/2, -x+5/4, -y+3/4'
'-z+3/4, -x+3/4, y+1'
'-z+1/4, x+1, -y+5/4'
'y, z+1/2, x+1/2'
'-y+1/4, z+1, -x+5/4'
'y+1/2, -z+5/4, -x+3/4'
'-y+3/4, -z+3/4, x+1'
'y+3/4, x+3/4, -z+1'
'-y, -x+1/2, -z+1/2'
'y+1/4, -x+1, z+5/4'
'-y+1/2, x+5/4, z+3/4'
'x+3/4, z+3/4, -y+1'
'-x+1/2, z+5/4, y+3/4'
'-x, -z+1/2, -y+1/2'
'x+1/4, -z+1, y+5/4'
'z+3/4, y+3/4, -x+1'
'z+1/4, -y+1, x+5/4'
'-z+1/2, y+5/4, x+3/4'
'-z, -y+1/2, -x+1/2'
'x+1/2, y, z+1/2'
'-x+5/4, -y+1/4, z+1'
'-x+3/4, y+1/2, -z+5/4'
'x+1, -y+3/4, -z+3/4'
'z+1/2, x, y+1/2'
'z+1, -x+3/4, -y+3/4'
'-z+5/4, -x+1/4, y+1'
'-z+3/4, x+1/2, -y+5/4'
'y+1/2, z, x+1/2'
'-y+3/4, z+1/2, -x+5/4'
'y+1, -z+3/4, -x+3/4'
'-y+5/4, -z+1/4, x+1'
'y+5/4, x+1/4, -z+1'
'-y+1/2, -x, -z+1/2'
'y+3/4, -x+1/2, z+5/4'
'-y+1, x+3/4, z+3/4'
'x+5/4, z+1/4, -y+1'
'-x+1, z+3/4, y+3/4'
'-x+1/2, -z, -y+1/2'
'x+3/4, -z+1/2, y+5/4'
'z+5/4, y+1/4, -x+1'
'z+3/4, -y+1/2, x+5/4'
'-z+1, y+3/4, x+3/4'
'-z+1/2, -y, -x+1/2'
'x+1/2, y+1/2, z'
'-x+5/4, -y+3/4, z+1/2'
'-x+3/4, y+1, -z+3/4'
'x+1, -y+5/4, -z+1/4'
'z+1/2, x+1/2, y'
'z+1, -x+5/4, -y+1/4'
'-z+5/4, -x+3/4, y+1/2'
'-z+3/4, x+1, -y+3/4'
'y+1/2, z+1/2, x'
'-y+3/4, z+1, -x+3/4'
'y+1, -z+5/4, -x+1/4'
'-y+5/4, -z+3/4, x+1/2'
'y+5/4, x+3/4, -z+1/2'
'-y+1/2, -x+1/2, -z'
'y+3/4, -x+1, z+3/4'
'-y+1, x+5/4, z+1/4'
'x+5/4, z+3/4, -y+1/2'
'-x+1, z+5/4, y+1/4'
'-x+1/2, -z+1/2, -y'
'x+3/4, -z+1, y+3/4'
'z+5/4, y+3/4, -x+1/2'
'z+3/4, -y+1, x+3/4'
'-z+1, y+5/4, x+1/4'
'-z+1/2, -y+1/2, -x'
'-x, -y, -z'
'x-3/4, y-1/4, -z-1/2'
'x-1/4, -y-1/2, z-3/4'
'-x-1/2, y-3/4, z-1/4'
'-z, -x, -y'
'-z-1/2, x-3/4, y-1/4'
'z-3/4, x-1/4, -y-1/2'
'z-1/4, -x-1/2, y-3/4'
'-y, -z, -x'
'y-1/4, -z-1/2, x-3/4'
'-y-1/2, z-3/4, x-1/4'
'y-3/4, z-1/4, -x-1/2'
'-y-3/4, -x-1/4, z-1/2'
'y, x, z'
'-y-1/4, x-1/2, -z-3/4'
'y-1/2, -x-3/4, -z-1/4'
'-x-3/4, -z-1/4, y-1/2'
'x-1/2, -z-3/4, -y-1/4'
'x, z, y'
'-x-1/4, z-1/2, -y-3/4'
'-z-3/4, -y-1/4, x-1/2'
'-z-1/4, y-1/2, -x-3/4'
'z-1/2, -y-3/4, -x-1/4'
'z, y, x'
'-x, -y+1/2, -z+1/2'
'x-3/4, y+1/4, -z'
'x-1/4, -y, z-1/4'
'-x-1/2, y-1/4, z+1/4'
'-z, -x+1/2, -y+1/2'
'-z-1/2, x-1/4, y+1/4'
'z-3/4, x+1/4, -y'
'z-1/4, -x, y-1/4'
'-y, -z+1/2, -x+1/2'
'y-1/4, -z, x-1/4'
'-y-1/2, z-1/4, x+1/4'
'y-3/4, z+1/4, -x'
'-y-3/4, -x+1/4, z'
'y, x+1/2, z+1/2'
'-y-1/4, x, -z-1/4'
'y-1/2, -x-1/4, -z+1/4'
'-x-3/4, -z+1/4, y'
'x-1/2, -z-1/4, -y+1/4'
'x, z+1/2, y+1/2'
'-x-1/4, z, -y-1/4'
'-z-3/4, -y+1/4, x'
'-z-1/4, y, -x-1/4'
'z-1/2, -y-1/4, -x+1/4'
'z, y+1/2, x+1/2'
'-x+1/2, -y, -z+1/2'
'x-1/4, y-1/4, -z'
'x+1/4, -y-1/2, z-1/4'
'-x, y-3/4, z+1/4'
'-z+1/2, -x, -y+1/2'
'-z, x-3/4, y+1/4'
'z-1/4, x-1/4, -y'
'z+1/4, -x-1/2, y-1/4'
'-y+1/2, -z, -x+1/2'
'y+1/4, -z-1/2, x-1/4'
'-y, z-3/4, x+1/4'
'y-1/4, z-1/4, -x'
'-y-1/4, -x-1/4, z'
'y+1/2, x, z+1/2'
'-y+1/4, x-1/2, -z-1/4'
'y, -x-3/4, -z+1/4'
'-x-1/4, -z-1/4, y'
'x, -z-3/4, -y+1/4'
'x+1/2, z, y+1/2'
'-x+1/4, z-1/2, -y-1/4'
'-z-1/4, -y-1/4, x'
'-z+1/4, y-1/2, -x-1/4'
'z, -y-3/4, -x+1/4'
'z+1/2, y, x+1/2'
'-x+1/2, -y+1/2, -z'
'x-1/4, y+1/4, -z-1/2'
'x+1/4, -y, z-3/4'
'-x, y-1/4, z-1/4'
'-z+1/2, -x+1/2, -y'
'-z, x-1/4, y-1/4'
'z-1/4, x+1/4, -y-1/2'
'z+1/4, -x, y-3/4'
'-y+1/2, -z+1/2, -x'
'y+1/4, -z, x-3/4'
'-y, z-1/4, x-1/4'
'y-1/4, z+1/4, -x-1/2'
'-y-1/4, -x+1/4, z-1/2'
'y+1/2, x+1/2, z'
'-y+1/4, x, -z-3/4'
'y, -x-1/4, -z-1/4'
'-x-1/4, -z+1/4, y-1/2'
'x, -z-1/4, -y-1/4'
'x+1/2, z+1/2, y'
'-x+1/4, z, -y-3/4'
'-z-1/4, -y+1/4, x-1/2'
'-z+1/4, y, -x-3/4'
'z, -y-1/4, -x-1/4'
'z+1/2, y+1/2, x'

loop_
_atom_site_type_symbol
_atom_site_label
_atom_site_fract_x
_atom_site_fract_y
_atom_site_fract_z
_atom_site_U_iso_or_equiv
_atom_site_adp_type
_atom_site_calc_flag
_atom_site_refinement_flags
_atom_site_occupancy
_atom_site_symmetry_multiplicity
Ba Ba 0.0000 0.0000 0.0000 0.0192(6) Uani d SP 0.727(11) 12
K K 0.0000 0.0000 0.0000 0.0192(6) Uani d SP 0.273(11) 12
Sn Sn1 0.06794(3) 0.06794(3) 0.37276(4) 0.0145(3) Uani d SP 0.74 2
Ga Ga1 0.06794(3) 0.06794(3) 0.37276(4) 0.0145(3) Uani d SP 0.26 2
Sn Sn2 0.21811(4) 0.21811(4) 0.21811(4) 0.0142(3) Uani d S 1 6
Sn Sn3 0.1250 0.1250 0.1250 0.0119(9) Uani d SP 0.71(4) 24
Ga Ga3 0.1250 0.1250 0.1250 0.0119(9) Uani d SP 0.29(4) 24

loop_
_atom_site_aniso_label
_atom_site_aniso_U_11
_atom_site_aniso_U_22
_atom_site_aniso_U_33
_atom_site_aniso_U_12
_atom_site_aniso_U_13
_atom_site_aniso_U_23
Ba 0.0192(6) 0.0192(6) 0.0192(6) -0.0027(4) -0.0027(4) -0.0027(4)
K 0.0192(6) 0.0192(6) 0.0192(6) -0.0027(4) -0.0027(4) -0.0027(4)
Sn1 0.0143(3) 0.0143(3) 0.0150(4) 0.0014(2) -0.00003(17) -0.00003(17)
Ga1 0.0143(3) 0.0143(3) 0.0150(4) 0.0014(2) -0.00003(17) -0.00003(17)
Sn2 0.0142(3) 0.0142(3) 0.0142(3) 0.0017(2) 0.0017(2) 0.0017(2)
Sn3 0.0119(9) 0.0119(9) 0.0119(9) 0.000 0.000 0.000
Ga3 0.0119(9) 0.0119(9) 0.0119(9) 0.000 0.000 0.000

loop_
_atom_type_symbol
_atom_type_description
_atom_type_scat_dispersion_real
_atom_type_scat_dispersion_imag
_atom_type_scat_source
K K 0.2009 0.2494 'International Tables Vol C Tables 4.2.6.8 and 6.1.1.4'
Ga Ga 0.2307 1.6083 'International Tables Vol C Tables 4.2.6.8 and 6.1.1.4'
Sn Sn -0.6537 1.4246 'International Tables Vol C Tables 4.2.6.8 and 6.1.1.4'
Ba Ba -0.3244 2.2819 'International Tables Vol C Tables 4.2.6.8 and 6.1.1.4'

loop_
_geom_angle_atom_site_label_1
_geom_angle_atom_site_label_2
_geom_angle_atom_site_label_3
_geom_angle_site_symmetry_1
_geom_angle_site_symmetry_3
_geom_angle
Sn1 Sn1 Sn1 149 129 119.611(7)
Sn1 Sn1 Sn1 149 50_454 109.82(3)
Sn1 Sn1 Sn2 149 50_454 104.27(3)
Sn1 Sn1 Sn2 50_454 50_454 108.25(3)
Sn3 Sn2 Sn1 . 34_544 107.02(3)
Sn1 Sn2 Sn1 34_544 78_445 111.81(2)
Sn2 Sn3 Sn2 . 76_445 109.4710(10)

loop_
_geom_bond_atom_site_label_1
_geom_bond_atom_site_label_2
_geom_bond_site_symmetry_2
_geom_bond_distance
Ba Sn3 . 3.69596(13)
Ba Sn2 172 3.8022(5)
Ba Sn1 76_445 3.9239(5)
Sn1 Sn1 149 2.7257(7)
Sn1 Sn1 129 2.7257(7)
Sn1 Sn1 50_454 2.7554(15)
Sn1 Sn2 50_454 2.7797(7)
Sn2 Sn3 . 2.7532(11)
Sn2 Sn1 34_544 2.7798(7)
Sn2 Sn1 78_445 2.7798(8)
Sn2 Sn1 50_454 2.7798(7)
Sn3 Sn2 76_445 2.7532(11)
Sn3 Sn2 27_544 2.7532(11)
Sn3 Sn2 50_454 2.7532(11)
